data_4077437
loop_
_publ_author_name
'Lee, Kwangyeol'
'Choi, Zel-Ho'
'Cho, Youn-Jaung'
'Song, Hyunjoon'
'Park, Joon T.'

_publ_section_title
;
 Reversible Interconversion between \m,\h2:\h2- and \m3,\h2:\h2:\h2-C60on
 a Carbido Pentaosmium Cluster Framework
;
_journal_issue 26
_journal_name_full Organometallics
_journal_page_first 5564
_journal_paper_doi 10.1021/om010695s
_journal_volume 20
_journal_year 2001
_chemical_formula_sum 'C98.5 H22 N O11 Os5 P S'
_chemical_formula_weight 2409.20
_chemical_name_systematic
; 
 ? 
;
_space_group_IT_number 2
_symmetry_space_group_name_Hall '-P 1'
_symmetry_space_group_name_H-M 'P -1'
_atom_sites_solution_hydrogens geom
_atom_sites_solution_primary direct
_atom_sites_solution_secondary difmap
_audit_creation_method SHELXL-97
_cell_angle_alpha 101.62(6)
_cell_angle_beta 99.09(3)
_cell_angle_gamma 98.49(3)
_cell_formula_units_Z 2
_cell_length_a 9.970(3)
_cell_length_b 17.383(6)
_cell_length_c 21.365(10)
_cell_measurement_temperature 293(2)
_cell_volume 3519(3)
_computing_structure_refinement 'SHELXL-97 (Sheldrick, 1997)'
_computing_structure_solution 'SHELXS-97 (Sheldrick, 1990)'
_diffrn_ambient_temperature 293(2)
_diffrn_measured_fraction_theta_full 0.818
_diffrn_measured_fraction_theta_max 0.818
_diffrn_radiation_monochromator graphite
_diffrn_radiation_source 'fine-focus sealed tube'
_diffrn_radiation_type MoK\a
_diffrn_radiation_wavelength 0.71073
_diffrn_reflns_av_R_equivalents 0.1373
_diffrn_reflns_av_sigmaI/netI 0.0448
_diffrn_reflns_limit_h_max 10
_diffrn_reflns_limit_h_min -9
_diffrn_reflns_limit_k_max 18
_diffrn_reflns_limit_k_min -18
_diffrn_reflns_limit_l_max 22
_diffrn_reflns_limit_l_min -11
_diffrn_reflns_number 7135
_diffrn_reflns_theta_full 22.00
_diffrn_reflns_theta_max 22.00
_diffrn_reflns_theta_min 0.99
_exptl_absorpt_coefficient_mu 9.119
_exptl_crystal_density_diffrn 2.274
_exptl_crystal_density_method 'not measured'
_exptl_crystal_F_000 2238
_refine_diff_density_max 5.886
_refine_diff_density_min -5.758
_refine_diff_density_rms 0.687
_refine_ls_extinction_coef 0.00004(10)
_refine_ls_extinction_expression Fc^*^=kFc[1+0.001xFc^2^\l^3^/sin(2\q)]^-1/4^
_refine_ls_extinction_method SHELXL
_refine_ls_goodness_of_fit_ref 1.171
_refine_ls_hydrogen_treatment mixed
_refine_ls_matrix_type full
_refine_ls_number_parameters 441
_refine_ls_number_reflns 7072
_refine_ls_number_restraints 85
_refine_ls_restrained_S_all 1.164
_refine_ls_R_factor_all 0.1860
_refine_ls_R_factor_gt 0.1696
_refine_ls_shift/su_max 0.022
_refine_ls_shift/su_mean 0.001
_refine_ls_structure_factor_coef Fsqd
_refine_ls_weighting_details 'w=1/[\s^2^(Fo^2^)+(0.1487P)^2^+1592.5425P] where P=(Fo^2^+2Fc^2^)/3'
_refine_ls_weighting_scheme calc
_refine_ls_wR_factor_gt 0.4094
_refine_ls_wR_factor_ref 0.4238
_reflns_number_gt 6164
_reflns_number_total 7072
_reflns_threshold_expression >2sigma(I)
_cod_data_source_file om010695s.cif
_cod_data_source_block ther_(compound_4)
_cod_depositor_comments
;
The following automatic conversions were performed:

'_refine_ls_weighting_scheme' value 'calc
w=1/[\s^2^(Fo^2^)+(0.1487P)^2^+1592.5425P] where P=(Fo^2^+2Fc^2^)/3'
was changed to 'calc'. New tag '_refine_ls_weighting_details' was
created. The value of the new tag was set to
'w=1/[\s^2^(Fo^2^)+(0.1487P)^2^+1592.5425P] where
P=(Fo^2^+2Fc^2^)/3'.

Automatic conversion script
Id: cif_fix_values 3143 2015-03-26 13:38:13Z robertas 
;
_cod_original_cell_volume 3519(2)
_cod_original_formula_sum 'C98.50 H22 N O11 Os5 P S'
_cod_database_code 4077437

loop_
_symmetry_equiv_pos_as_xyz
'x, y, z'
'-x, -y, -z'

loop_
_atom_site_label
_atom_site_type_symbol
_atom_site_fract_x
_atom_site_fract_y
_atom_site_fract_z
_atom_site_U_iso_or_equiv
_atom_site_adp_type
_atom_site_occupancy
_atom_site_calc_flag
_atom_site_refinement_flags
Os1 Os 0.4663(2) 0.57377(14) 0.39427(12) 0.0262(8) Uani 1 d .
Os2 Os 0.5162(2) 0.55264(14) 0.26413(13) 0.0283(8) Uani 1 d .
Os3 Os 0.2381(2) 0.51320(14) 0.28584(12) 0.0244(8) Uani 1 d .
Os4 Os 0.2643(3) 0.66887(14) 0.36552(13) 0.0288(8) Uani 1 d .
Os5 Os 0.5459(3) 0.71094(14) 0.34582(13) 0.0288(8) Uani 1 d .
C100 C 0.400(6) 0.606(4) 0.297(3) 0.033(16) Uiso 1 d .
C1A C 0.641(7) 0.534(4) 0.400(3) 0.040(17) Uiso 1 d .
O1A O 0.735(5) 0.513(3) 0.416(2) 0.052(13) Uiso 1 d .
C1B C 0.3896 0.4902 0.4379 0.050 Uiso 1 d .
O1B O 0.3074 0.4411 0.4432 0.081(18) Uiso 1 d .
C1C C 0.494(10) 0.641(6) 0.472(5) 0.08(3) Uiso 1 d .
O1C O 0.502(6) 0.681(4) 0.527(3) 0.076(17) Uiso 1 d .
C2A C 0.707(7) 0.556(4) 0.272(3) 0.035(16) Uiso 1 d .
O2A O 0.828(5) 0.563(3) 0.289(2) 0.055(13) Uiso 1 d .
C2B C 0.515(6) 0.582(4) 0.206(3) 0.026(14) Uiso 1 d .
O2B O 0.522(7) 0.605(4) 0.140(3) 0.086(19) Uiso 1 d .
C3A C 0.092(7) 0.480(4) 0.326(3) 0.037(16) Uiso 1 d .
O3A O 0.004(5) 0.448(3) 0.348(2) 0.055(13) Uiso 1 d .
C3B C 0.110(8) 0.525(5) 0.221(3) 0.050(19) Uiso 1 d .
O3B O 0.024(5) 0.540(3) 0.179(2) 0.056(13) Uiso 1 d .
C4A C 0.298(9) 0.772(5) 0.423(4) 0.06(2) Uiso 1 d .
O4A O 0.310(5) 0.831(3) 0.458(2) 0.053(13) Uiso 1 d .
C4B C 0.149(7) 0.696(4) 0.307(3) 0.046(18) Uiso 1 d .
O4B O 0.047(6) 0.717(3) 0.275(3) 0.070(16) Uiso 1 d .
C5A C 0.749(8) 0.709(5) 0.355(4) 0.05(2) Uiso 1 d .
O5A O 0.863(6) 0.724(4) 0.362(3) 0.073(16) Uiso 1 d .
C5B C 0.583(6) 0.794(4) 0.426(3) 0.032(15) Uiso 1 d .
O5B O 0.619(5) 0.833(3) 0.473(2) 0.046(12) Uiso 1 d .
P P 0.524(2) 0.8030(10) 0.2794(10) 0.043(5) Uani 1 d .
C101 C 0.682(4) 0.848(3) 0.255(2) 0.028(14) Uiso 1 d G
C102 C 0.719(5) 0.928(2) 0.257(2) 0.049(19) Uiso 1 d G
H102 H 0.6716 0.9649 0.2772 0.059 Uiso 1 calc R
C103 C 0.827(5) 0.954(2) 0.228(3) 0.07(2) Uiso 1 d G
H103 H 0.8522 1.0081 0.2287 0.085 Uiso 1 calc R
C104 C 0.899(5) 0.899(3) 0.197(2) 0.09(3) Uiso 1 d G
H104 H 0.9711 0.9166 0.1778 0.108 Uiso 1 calc R
C105 C 0.862(5) 0.819(3) 0.196(2) 0.06(2) Uiso 1 d G
H105 H 0.9094 0.7819 0.1755 0.068 Uiso 1 calc R
C106 C 0.754(5) 0.793(2) 0.225(2) 0.06(2) Uiso 1 d G
H106 H 0.7288 0.7387 0.2239 0.070 Uiso 1 calc R
C201 C 0.399(4) 0.778(2) 0.2028(16) 0.022(13) Uiso 1 d G
C202 C 0.403(4) 0.828(2) 0.159(2) 0.049(19) Uiso 1 d G
H202 H 0.4705 0.8737 0.1688 0.058 Uiso 1 calc R
C203 C 0.305(5) 0.809(3) 0.102(2) 0.08(3) Uiso 1 d G
H203 H 0.3073 0.8424 0.0728 0.097 Uiso 1 calc R
C204 C 0.203(5) 0.741(3) 0.0878(18) 0.07(2) Uiso 1 d G
H204 H 0.1381 0.7282 0.0493 0.086 Uiso 1 calc R
C205 C 0.200(4) 0.691(2) 0.131(2) 0.052(19) Uiso 1 d G
H205 H 0.1320 0.6452 0.1217 0.062 Uiso 1 calc R
C206 C 0.298(4) 0.710(2) 0.1887(18) 0.040(17) Uiso 1 d G
H206 H 0.2952 0.6765 0.2177 0.048 Uiso 1 calc R
C301 C 0.458(5) 0.894(3) 0.322(2) 0.051(19) Uiso 1 d G
C302 C 0.319(5) 0.897(3) 0.306(2) 0.06(2) Uiso 1 d G
H302 H 0.2628 0.8604 0.2706 0.076 Uiso 1 calc R
C303 C 0.263(4) 0.955(3) 0.343(3) 0.10(3) Uiso 1 d G
H303 H 0.1698 0.9569 0.3326 0.123 Uiso 1 calc R
C304 C 0.347(5) 1.010(3) 0.397(2) 0.05(2) Uiso 1 d G
H304 H 0.3097 1.0485 0.4216 0.065 Uiso 1 calc R
C305 C 0.486(5) 1.007(3) 0.4129(19) 0.07(2) Uiso 1 d G
H305 H 0.5424 1.0436 0.4486 0.086 Uiso 1 calc R
C306 C 0.542(4) 0.949(3) 0.376(2) 0.038(16) Uiso 1 d G
H306 H 0.6354 0.9471 0.3866 0.046 Uiso 1 calc R
C401 C 0.014(6) 0.707(3) 0.552(2) 0.050(19) Uiso 1 d G
C402 C -0.113(5) 0.732(3) 0.548(3) 0.08(3) Uiso 1 d G
H402 H -0.1939 0.6958 0.5277 0.093 Uiso 1 calc R
C403 C -0.118(5) 0.811(4) 0.575(3) 0.09(3) Uiso 1 d G
H403 H -0.2031 0.8277 0.5722 0.104 Uiso 1 calc R
C404 C 0.002(7) 0.865(3) 0.606(3) 0.09(3) Uiso 1 d G
H404 H -0.0013 0.9177 0.6235 0.106 Uiso 1 calc R
C405 C 0.129(5) 0.840(3) 0.610(3) 0.07(3) Uiso 1 d G
H405 H 0.2099 0.8757 0.6304 0.089 Uiso 1 calc R
C406 C 0.134(5) 0.761(3) 0.583(3) 0.09(3) Uiso 1 d G
H406 H 0.2191 0.7438 0.5859 0.107 Uiso 1 calc R
C407 C 0.022(9) 0.620(5) 0.518(4) 0.06(2) Uiso 1 d .
H40A H 0.0784 0.5965 0.5472 0.076 Uiso 1 calc R
H40B H -0.0702 0.5871 0.5056 0.076 Uiso 1 calc R
N N 0.080(5) 0.620(3) 0.460(2) 0.038(13) Uiso 1 d .
C C 0.147(8) 0.635(4) 0.423(3) 0.050 Uiso 1 d .
C1 C 0.520(8) 0.420(5) 0.241(4) 0.06(2) Uiso 1 d .
C2 C 0.421(3) 0.441(4) 0.196(2) 0.042(17) Uiso 1 d D
C3 C 0.282(4) 0.414(5) 0.205(3) 0.06(2) Uiso 1 d D
C4 C 0.247(3) 0.387(2) 0.261(3) 0.050 Uiso 1 d D
C5 C 0.363(6) 0.358(4) 0.303(3) 0.050 Uiso 1 d D
C6 C 0.488(7) 0.374(4) 0.293(3) 0.041(17) Uiso 1 d .
C7 C 0.583(9) 0.317(5) 0.301(4) 0.06(2) Uiso 1 d .
C8 C 0.672(8) 0.323(5) 0.253(4) 0.06(2) Uiso 1 d .
C9 C 0.643(9) 0.377(6) 0.216(4) 0.07(3) Uiso 1 d D
C10 C 0.639(3) 0.368(3) 0.151(3) 0.07(3) Uiso 1 d D
C11 C 0.524(4) 0.380(3) 0.104(2) 0.028(14) Uiso 1 d D
C12 C 0.421(4) 0.412(4) 0.128(3) 0.06(2) Uiso 1 d D
C13 C 0.282(5) 0.389(6) 0.091(4) 0.08(3) Uiso 1 d D
C14 C 0.199(8) 0.384(5) 0.140(3) 0.07(2) Uiso 1 d D
C15 C 0.081(7) 0.324(2) 0.128(2) 0.05(2) Uiso 1 d D
C16 C 0.054(7) 0.291(3) 0.183(3) 0.06(2) Uiso 1 d D
C17 C 0.130(6) 0.312(3) 0.241(3) 0.043(17) Uiso 1 d D
C18 C 0.162(6) 0.250(4) 0.282(3) 0.049(19) Uiso 1 d D
C19 C 0.314(6) 0.277(4) 0.320(4) 0.07(2) Uiso 1 d D
C20 C 0.410(8) 0.221(5) 0.324(4) 0.05(2) Uiso 1 d .
C21 C 0.537(8) 0.245(5) 0.314(3) 0.051(19) Uiso 1 d .
C22 C 0.579(8) 0.166(5) 0.280(4) 0.06(2) Uiso 1 d .
C23 C 0.650(6) 0.1749(17) 0.236(3) 0.07(2) Uiso 1 d D
C24 C 0.714(7) 0.245(3) 0.217(3) 0.047(18) Uiso 1 d D
C25 C 0.698(10) 0.233(5) 0.147(3) 0.10(3) Uiso 1 d D
C26 C 0.674(6) 0.294(3) 0.120(3) 0.07(2) Uiso 1 d D
C27 C 0.591(6) 0.269(5) 0.054(3) 0.08(3) Uiso 1 d D
C28 C 0.494(8) 0.322(4) 0.042(3) 0.08(3) Uiso 1 d D
C29 C 0.343(8) 0.296(5) 0.013(4) 0.05(2) Uiso 1 d .
C30 C 0.240(6) 0.326(4) 0.035(3) 0.031(15) Uiso 1 d .
C31 C 0.120(7) 0.268(4) 0.028(3) 0.047(18) Uiso 1 d .
C32 C 0.044(6) 0.263(3) 0.067(2) 0.039(16) Uiso 1 d D
C33 C -0.004(9) 0.191(4) 0.088(3) 0.08(3) Uiso 1 d D
C34 C 0.000(7) 0.206(3) 0.158(2) 0.037(16) Uiso 1 d D
C35 C 0.028(4) 0.150(2) 0.184(3) 0.043(17) Uiso 1 d D
C36 C 0.116(4) 0.172(5) 0.248(3) 0.08(3) Uiso 1 d D
C37 C 0.206(9) 0.117(4) 0.259(4) 0.08(3) Uiso 1 d D
C38 C 0.341(12) 0.142(7) 0.293(5) 0.10(3) Uiso 1 d .
C39 C 0.450(9) 0.107(5) 0.269(4) 0.06(2) Uiso 1 d .
C40 C 0.427(7) 0.050(4) 0.209(3) 0.042(17) Uiso 1 d .
C41 C 0.509(7) 0.053(4) 0.161(3) 0.049(19) Uiso 1 d .
C42 C 0.634(8) 0.113(3) 0.177(2) 0.05(2) Uiso 1 d D
C43 C 0.650(10) 0.148(5) 0.122(3) 0.08(3) Uiso 1 d D
C44 C 0.567(4) 0.1258(18) 0.068(4) 0.08(3) Uiso 1 d D
C45 C 0.542(3) 0.175(6) 0.022(4) 0.09(3) Uiso 1 d D
C46 C 0.395(5) 0.159(4) -0.006(3) 0.050 Uiso 1 d D
C47 C 0.308(8) 0.207(5) -0.018(3) 0.050 Uiso 1 d .
C48 C 0.168(10) 0.200(6) -0.012(4) 0.08(3) Uiso 1 d .
C49 C 0.118(3) 0.117(3) 0.004(3) 0.09(3) Uiso 1 d D
C50 C 0.039(6) 0.117(4) 0.057(3) 0.032(15) Uiso 1 d D
C51 C 0.072(4) 0.059(4) 0.096(4) 0.06(2) Uiso 1 d D
C52 C 0.074(7) 0.077(3) 0.158(3) 0.052(19) Uiso 1 d D
C53 C 0.178(8) 0.053(5) 0.201(3) 0.06(2) Uiso 1 d D
C54 C 0.293(9) 0.023(5) 0.171(4) 0.07(2) Uiso 1 d .
C55 C 0.285(3) 0.010(4) 0.105(3) 0.044(18) Uiso 1 d D
C56 C 0.428(4) 0.029(5) 0.097(4) 0.07(2) Uiso 1 d D
C57 C 0.453(6) 0.058(5) 0.049(4) 0.09(3) Uiso 1 d D
C58 C 0.349(9) 0.079(4) 0.003(4) 0.07(2) Uiso 1 d D
C59 C 0.216(7) 0.062(4) 0.011(4) 0.06(2) Uiso 1 d D
C60 C 0.184(8) 0.030(5) 0.066(4) 0.08(3) Uiso 1 d D
S S 0.972(7) 0.924(4) 0.442(3) 0.22(2) Uiso 1 d .
C900 C 1.0000 1.0000 0.5000 0.05(3) Uiso 1 d S

loop_
_atom_site_aniso_label
_atom_site_aniso_U_11
_atom_site_aniso_U_22
_atom_site_aniso_U_33
_atom_site_aniso_U_23
_atom_site_aniso_U_13
_atom_site_aniso_U_12
Os1 0.0246(14) 0.0110(13) 0.0513(16) 0.0153(11) 0.0174(12) 0.0079(11)
Os2 0.0216(14) 0.0108(14) 0.0582(17) 0.0069(12) 0.0216(13) 0.0072(12)
Os3 0.0183(13) 0.0133(14) 0.0486(16) 0.0101(11) 0.0186(12) 0.0077(11)
Os4 0.0280(15) 0.0138(14) 0.0552(17) 0.0120(12) 0.0243(13) 0.0145(12)
Os5 0.0268(14) 0.0122(14) 0.0532(16) 0.0115(12) 0.0154(12) 0.0083(12)
P 0.053(12) 0.008(8) 0.067(12) 0.001(8) 0.021(10) 0.001(9)

loop_
_atom_type_symbol
_atom_type_description
_atom_type_scat_dispersion_real
_atom_type_scat_dispersion_imag
_atom_type_scat_source
C C 0.0033 0.0016 'International Tables Vol C Tables 4.2.6.8 and 6.1.1.4'
H H 0.0000 0.0000 'International Tables Vol C Tables 4.2.6.8 and 6.1.1.4'
N N 0.0061 0.0033 'International Tables Vol C Tables 4.2.6.8 and 6.1.1.4'
O O 0.0106 0.0060 'International Tables Vol C Tables 4.2.6.8 and 6.1.1.4'
P P 0.1023 0.0942 'International Tables Vol C Tables 4.2.6.8 and 6.1.1.4'
Os Os -1.2165 7.6030 'International Tables Vol C Tables 4.2.6.8 and 6.1.1.4'
S S 0.1246 0.1234 'International Tables Vol C Tables 4.2.6.8 and 6.1.1.4'

loop_
_geom_angle_atom_site_label_1
_geom_angle_atom_site_label_2
_geom_angle_atom_site_label_3
_geom_angle
_geom_angle_site_symmetry_3
C1C Os1 C1A 100(4) .
C1C Os1 C1B 86(3) .
C1A Os1 C1B 89.9(19) .
C1C Os1 C100 125(3) .
C1A Os1 C100 113(3) .
C1B Os1 C100 134.3(15) .
C1C Os1 Os5 86(3) .
C1A Os1 Os5 98.8(19) .
C1B Os1 Os5 169.15(14) .
C100 Os1 Os5 47.3(15) .
C1C Os1 Os4 81(3) .
C1A Os1 Os4 160.2(19) .
C1B Os1 Os4 109.90(11) .
C100 Os1 Os4 53.1(18) .
Os5 Os1 Os4 61.47(9) .
C1C Os1 Os2 146(3) .
C1A Os1 Os2 76.7(19) .
C1B Os1 Os2 128.00(12) .
C100 Os1 Os2 37.5(18) .
Os5 Os1 Os2 60.93(10) .
Os4 Os1 Os2 90.62(11) .
C1C Os1 Os3 136(3) .
C1A Os1 Os3 123.4(19) .
C1B Os1 Os3 89.23(10) .
C100 Os1 Os3 45.1(15) .
Os5 Os1 Os3 91.28(10) .
Os4 Os1 Os3 59.40(9) .
Os2 Os1 Os3 60.41(9) .
C2B Os2 C100 98(3) .
C2B Os2 C2A 89(3) .
C100 Os2 C2A 140(3) .
C2B Os2 C2 83(3) .
C100 Os2 C2 114(2) .
C2A Os2 C2 105(2) .
C2B Os2 C1 110(3) .
C100 Os2 C1 132(3) .
C2A Os2 C1 80(3) .
C2 Os2 C1 37(2) .
C2B Os2 Os1 149(3) .
C100 Os2 Os1 53.1(19) .
C2A Os2 Os1 105.2(19) .
C2 Os2 Os1 117.5(13) .
C1 Os2 Os1 100.2(19) .
C2B Os2 Os3 111(2) .
C100 Os2 Os3 45(2) .
C2A Os2 Os3 159.3(19) .
C2 Os2 Os3 72.9(9) .
C1 Os2 Os3 88(2) .
Os1 Os2 Os3 60.11(9) .
C2B Os2 Os5 93(2) .
C100 Os2 Os5 46.7(19) .
C2A Os2 Os5 94(2) .
C2 Os2 Os5 159.9(10) .
C1 Os2 Os5 156.6(19) .
Os1 Os2 Os5 59.20(9) .
Os3 Os2 Os5 90.11(11) .
C3B Os3 C3A 88(3) .
C3B Os3 C100 105(3) .
C3A Os3 C100 141(3) .
C3B Os3 C4 104(3) .
C3A Os3 C4 84(2) .
C100 Os3 C4 126(2) .
C3B Os3 C3 83(3) .
C3A Os3 C3 115(2) .
C100 Os3 C3 104(2) .
C4 Os3 C3 37(2) .
C3B Os3 Os4 96(2) .
C3A Os3 Os4 88(2) .
C100 Os3 Os4 54.7(19) .
C4 Os3 Os4 158.0(16) .
C3 Os3 Os4 157.7(14) .
C3B Os3 Os1 153(2) .
C3A Os3 Os1 102.9(18) .
C100 Os3 Os1 52.1(16) .
C4 Os3 Os1 102.0(11) .
C3 Os3 Os1 113.6(11) .
Os4 Os3 Os1 59.91(10) .
C3B Os3 Os2 112(2) .
C3A Os3 Os2 160.1(19) .
C100 Os3 Os2 37(2) .
C4 Os3 Os2 90.1(9) .
C3 Os3 Os2 69.5(10) .
Os4 Os3 Os2 90.38(10) .
Os1 Os3 Os2 59.49(9) .
C4B Os4 C4A 93(3) .
C4B Os4 C 103(3) .
C4A Os4 C 86(3) .
C4B Os4 C100 99(3) .
C4A Os4 C100 132(3) .
C Os4 C100 135(3) .
C4B Os4 Os3 92(2) .
C4A Os4 Os3 175(3) .
C Os4 Os3 95(2) .
C100 Os4 Os3 45.4(14) .
C4B Os4 Os1 148(2) .
C4A Os4 Os1 114(3) .
C Os4 Os1 96(2) .
C100 Os4 Os1 51.0(14) .
Os3 Os4 Os1 60.68(9) .
C4B Os4 Os5 110(2) .
C4A Os4 Os5 86(3) .
C Os4 Os5 146(2) .
C100 Os4 Os5 45.9(14) .
Os3 Os4 Os5 90.59(10) .
Os1 Os4 Os5 59.01(8) .
C5B Os5 C5A 90(3) .
C5B Os5 C100 140(3) .
C5A Os5 C100 120(3) .
C5B Os5 P 92.9(18) .
C5A Os5 P 101(2) .
C100 Os5 P 105.9(16) .
C5B Os5 Os1 100.3(17) .
C5A Os5 Os1 98(2) .
C100 Os5 Os1 52.5(16) .
P Os5 Os1 156.9(5) .
C5B Os5 Os2 157.8(18) .
C5A Os5 Os2 84(2) .
C100 Os5 Os2 36.8(19) .
P Os5 Os2 109.2(5) .
Os1 Os5 Os2 59.87(9) .
C5B Os5 Os4 88.6(18) .
C5A Os5 Os4 157(2) .
C100 Os5 Os4 53.1(19) .
P Os5 Os4 102.4(5) .
Os1 Os5 Os4 59.53(9) .
Os2 Os5 Os4 88.92(10) .
Os2 C100 Os3 99(3) .
Os2 C100 Os5 97(3) .
Os3 C100 Os5 157(3) .
Os2 C100 Os1 89(3) .
Os3 C100 Os1 83(2) .
Os5 C100 Os1 80.2(19) .
Os2 C100 Os4 165(3) .
Os3 C100 Os4 80(2) .
Os5 C100 Os4 81(2) .
Os1 C100 Os4 75.9(19) .
O1A C1A Os1 165(6) .
O1B C1B Os1 153.76(7) .
O1C C1C Os1 172(8) .
O2A C2A Os2 168(6) .
O2B C2B Os2 173(5) .
O3A C3A Os3 170(6) .
O3B C3B Os3 175(7) .
O4A C4A Os4 176(8) .
O4B C4B Os4 166(6) .
O5A C5A Os5 166(8) .
O5B C5B Os5 168(6) .
C201 P C101 102(2) .
C201 P C301 98(2) .
C101 P C301 104(2) .
C201 P Os5 121.6(14) .
C101 P Os5 117.3(17) .
C301 P Os5 111.0(17) .
C102 C101 C106 120.0 .
C102 C101 P 124(3) .
C106 C101 P 115(3) .
C101 C102 C103 120.0 .
C102 C103 C104 120.0 .
C105 C104 C103 120.0 .
C106 C105 C104 120.0 .
C105 C106 C101 120.0 .
C202 C201 C206 120.0 .
C202 C201 P 121(2) .
C206 C201 P 119(2) .
C201 C202 C203 120.0 .
C202 C203 C204 120.0 .
C205 C204 C203 120.0 .
C204 C205 C206 120.0 .
C205 C206 C201 120.0 .
C302 C301 C306 120.0 .
C302 C301 P 118(3) .
C306 C301 P 121(3) .
C301 C302 C303 120.0 .
C304 C303 C302 120.00(7) .
C303 C304 C305 120.0 .
C304 C305 C306 120.0 .
C305 C306 C301 120.0 .
C402 C401 C406 120.00(6) .
C402 C401 C407 120(5) .
C406 C401 C407 120(5) .
C403 C402 C401 120.00(9) .
C402 C403 C404 120.00(9) .
C405 C404 C403 120.0 .
C404 C405 C406 120.00(7) .
C405 C406 C401 120.00(6) .
N C407 C401 110(6) .
C N C407 165(7) .
N C Os4 175(6) .
C2 C1 C6 125(6) .
C2 C1 C9 120(6) .
C6 C1 C9 100(6) .
C2 C1 Os2 67(4) .
C6 C1 Os2 117(5) .
C9 C1 Os2 127(5) .
C1 C2 C12 117(5) .
C1 C2 C3 112(5) .
C12 C2 C3 106(4) .
C1 C2 Os2 76(4) .
C12 C2 Os2 131(4) .
C3 C2 Os2 112(4) .
C4 C3 C14 124(4) .
C4 C3 C2 125(4) .
C14 C3 C2 106(5) .
C4 C3 Os3 65(3) .
C14 C3 Os3 125(5) .
C2 C3 Os3 106(4) .
C3 C4 C17 111(5) .
C3 C4 C5 117(4) .
C17 C4 C5 102(4) .
C3 C4 Os3 77(4) .
C17 C4 Os3 131(3) .
C5 C4 Os3 117(3) .
C6 C5 C19 119(5) .
C6 C5 C4 118(5) .
C19 C5 C4 113(4) .
C5 C6 C7 120(6) .
C5 C6 C1 121(6) .
C7 C6 C1 111(6) .
C21 C7 C8 121(8) .
C21 C7 C6 120(7) .
C8 C7 C6 106(7) .
C9 C8 C7 113(8) .
C9 C8 C24 117(7) .
C7 C8 C24 119(6) .
C8 C9 C10 127(8) .
C8 C9 C1 109(7) .
C10 C9 C1 113(6) .
C9 C10 C26 114(6) .
C9 C10 C11 126(5) .
C26 C10 C11 104(4) .
C12 C11 C28 121(5) .
C12 C11 C10 118(4) .
C28 C11 C10 114(5) .
C11 C12 C2 125(4) .
C11 C12 C13 119(5) .
C2 C12 C13 111(4) .
C30 C13 C12 124(7) .
C30 C13 C14 114(6) .
C12 C13 C14 103(5) .
C15 C14 C13 120(6) .
C15 C14 C3 121(6) .
C13 C14 C3 112(6) .
C14 C15 C32 121(5) .
C14 C15 C16 116(5) .
C32 C15 C16 111(4) .
C17 C16 C34 116(5) .
C17 C16 C15 126(5) .
C34 C16 C15 107(4) .
C16 C17 C18 123(4) .
C16 C17 C4 121(4) .
C18 C17 C4 111(4) .
C36 C18 C17 113(5) .
C36 C18 C19 120(5) .
C17 C18 C19 108(5) .
C20 C19 C18 123(6) .
C20 C19 C5 119(6) .
C18 C19 C5 104(5) .
C21 C20 C38 118(9) .
C21 C20 C19 116(7) .
C38 C20 C19 110(8) .
C20 C21 C7 125(8) .
C20 C21 C22 104(7) .
C7 C21 C22 122(7) .
C23 C22 C39 125(7) .
C23 C22 C21 114(6) .
C39 C22 C21 102(7) .
C22 C23 C42 121(5) .
C22 C23 C24 133(6) .
C42 C23 C24 102(5) .
C25 C24 C23 112(6) .
C25 C24 C8 115(6) .
C23 C24 C8 112(5) .
C26 C25 C24 119(7) .
C26 C25 C43 129(6) .
C24 C25 C43 105(6) .
C25 C26 C27 114(6) .
C25 C26 C10 127(6) .
C27 C26 C10 107(5) .
C28 C27 C26 113(6) .
C28 C27 C45 118(4) .
C26 C27 C45 119(6) .
C27 C28 C11 101(5) .
C27 C28 C29 126(6) .
C11 C28 C29 114(6) .
C30 C29 C28 127(6) .
C30 C29 C47 114(6) .
C28 C29 C47 111(7) .
C29 C30 C13 115(6) .
C29 C30 C31 114(6) .
C13 C30 C31 121(6) .
C32 C31 C30 127(7) .
C32 C31 C48 126(7) .
C30 C31 C48 97(6) .
C31 C32 C15 116(5) .
C31 C32 C33 126(6) .
C15 C32 C33 104(4) .
C34 C33 C32 112(5) .
C34 C33 C50 118(5) .
C32 C33 C50 116(5) .
C35 C34 C33 115(5) .
C35 C34 C16 127(5) .
C33 C34 C16 106(5) .
C34 C35 C52 130(6) .
C34 C35 C36 117(5) .
C52 C35 C36 100(5) .
C18 C36 C37 117(4) .
C18 C36 C35 124(6) .
C37 C36 C35 113(6) .
C38 C37 C53 119(8) .
C38 C37 C36 121(7) .
C53 C37 C36 108(6) .
C37 C38 C20 129(10) .
C37 C38 C39 119(9) .
C20 C38 C39 103(9) .
C40 C39 C38 122(8) .
C40 C39 C22 113(7) .
C38 C39 C22 112(8) .
C41 C40 C54 102(6) .
C41 C40 C39 125(6) .
C54 C40 C39 121(8) .
C40 C41 C42 117(6) .
C40 C41 C56 112(6) .
C42 C41 C56 122(6) .
C41 C42 C23 117(6) .
C41 C42 C43 110(6) .
C23 C42 C43 111(6) .
C44 C43 C25 117(6) .
C44 C43 C42 123(7) .
C25 C43 C42 107(6) .
C43 C44 C57 127(7) .
C43 C44 C45 126(5) .
C57 C44 C45 106(6) .
C46 C45 C44 109(5) .
C46 C45 C27 109(6) .
C44 C45 C27 112(6) .
C47 C46 C58 123(5) .
C47 C46 C45 131(6) .
C58 C46 C45 103(6) .
C46 C47 C48 128(7) .
C46 C47 C29 122(6) .
C48 C47 C29 94(7) .
C47 C48 C31 120(8) .
C47 C48 C49 110(7) .
C31 C48 C49 113(7) .
C59 C49 C50 108(5) .
C59 C49 C48 119(5) .
C50 C49 C48 118(5) .
C33 C50 C51 120(5) .
C33 C50 C49 121(4) .
C51 C50 C49 113(5) .
C52 C51 C50 119(6) .
C52 C51 C60 125(5) .
C50 C51 C60 101(5) .
C51 C52 C35 118(5) .
C51 C52 C53 118(5) .
C35 C52 C53 116(5) .
C37 C53 C52 103(6) .
C37 C53 C54 121(7) .
C52 C53 C54 116(6) .
C55 C54 C40 115(7) .
C55 C54 C53 120(7) .
C40 C54 C53 116(7) .
C54 C55 C60 121(7) .
C54 C55 C56 105(6) .
C60 C55 C56 120(6) .
C57 C56 C55 120(7) .
C57 C56 C41 125(6) .
C55 C56 C41 105(6) .
C56 C57 C44 112(7) .
C56 C57 C58 124(7) .
C44 C57 C58 106(6) .
C59 C58 C57 117(6) .
C59 C58 C46 116(6) .
C57 C58 C46 111(6) .
C58 C59 C60 120(6) .
C58 C59 C49 123(5) .
C60 C59 C49 103(6) .
C55 C60 C59 119(5) .
C55 C60 C51 118(5) .
C59 C60 C51 115(6) .
S C900 S 180.00(3) 2_776

loop_
_geom_bond_atom_site_label_1
_geom_bond_atom_site_label_2
_geom_bond_distance
_geom_bond_site_symmetry_2
Os1 C1C 1.78(10) .
Os1 C1A 1.96(8) .
Os1 C1B 2.002(2) .
Os1 C100 2.29(6) .
Os1 Os5 2.843(3) .
Os1 Os4 2.858(4) .
Os1 Os2 2.862(4) .
Os1 Os3 2.880(4) .
Os2 C2B 1.43(5) .
Os2 C100 1.74(7) .
Os2 C2A 1.87(7) .
Os2 C2 2.16(6) .
Os2 C1 2.27(8) .
Os2 Os3 2.889(3) .
Os2 Os5 2.893(4) .
Os3 C3B 1.80(7) .
Os3 C3A 1.87(7) .
Os3 C100 2.06(6) .
Os3 C4 2.17(4) .
Os3 C3 2.33(8) .
Os3 Os4 2.843(4) .
Os4 C4B 1.75(7) .
Os4 C4A 1.91(9) .
Os4 C 1.94(8) .
Os4 C100 2.36(7) .
Os4 Os5 2.914(3) .
Os5 C5B 1.94(6) .
Os5 C5A 2.01(8) .
Os5 C100 2.12(6) .
Os5 P 2.354(19) .
C1A O1A 1.09(7) .
C1B O1B 1.1290(4) .
C1C O1C 1.23(10) .
C2A O2A 1.18(7) .
C2B O2B 1.55(8) .
C3A O3A 1.19(7) .
C3B O3B 1.22(8) .
C4A O4A 1.12(9) .
C4B O4B 1.27(8) .
C5A O5A 1.10(8) .
C5B O5B 1.07(7) .
P C201 1.83(3) .
P C101 1.85(4) .
P C301 1.92(4) .
C101 C102 1.3900 .
C101 C106 1.3900 .
C102 C103 1.3900 .
C103 C104 1.3900 .
C104 C105 1.3900 .
C105 C106 1.3900 .
C201 C202 1.3900 .
C201 C206 1.3900 .
C202 C203 1.3900 .
C203 C204 1.3900 .
C204 C205 1.3900 .
C205 C206 1.3900 .
C301 C302 1.3900 .
C301 C306 1.3900 .
C302 C303 1.3900 .
C303 C304 1.3900 .
C304 C305 1.3900 .
C305 C306 1.3900 .
C401 C402 1.3900 .
C401 C406 1.3900(13) .
C401 C407 1.56(9) .
C402 C403 1.3900 .
C403 C404 1.3900(15) .
C404 C405 1.3900 .
C405 C406 1.3900 .
C407 N 1.43(9) .
N C 1.16(8) .
C1 C2 1.40(9) .
C1 C6 1.54(10) .
C1 C9 1.63(12) .
C2 C12 1.45(4) .
C2 C3 1.45(4) .
C3 C4 1.45(9) .
C3 C14 1.45(4) .
C4 C17 1.55(3) .
C4 C5 1.55(3) .
C5 C6 1.29(9) .
C5 C19 1.55(3) .
C6 C7 1.48(11) .
C7 C21 1.37(11) .
C7 C8 1.47(11) .
C8 C9 1.38(11) .
C8 C24 1.56(10) .
C9 C10 1.36(6) .
C10 C26 1.4550(16) .
C10 C11 1.4550(12) .
C11 C12 1.36(6) .
C11 C28 1.4550(18) .
C12 C13 1.45(4) .
C13 C30 1.40(10) .
C13 C14 1.45(4) .
C14 C15 1.40(9) .
C15 C32 1.4550(18) .
C15 C16 1.4550(16) .
C16 C17 1.30(8) .
C16 C34 1.4550(13) .
C17 C18 1.55(3) .
C18 C36 1.37(10) .
C18 C19 1.55(3) .
C19 C20 1.46(11) .
C20 C21 1.34(10) .
C20 C38 1.41(13) .
C21 C22 1.58(11) .
C22 C23 1.27(9) .
C22 C39 1.47(11) .
C23 C42 1.4550(18) .
C23 C24 1.4550(16) .
C24 C25 1.4550(16) .
C25 C26 1.34(10) .
C25 C43 1.4550(13) .
C26 C27 1.4550(17) .
C27 C28 1.4550(15) .
C27 C45 1.61(12) .
C28 C29 1.50(10) .
C29 C30 1.32(9) .
C29 C47 1.51(11) .
C30 C31 1.42(9) .
C31 C32 1.22(9) .
C31 C48 1.50(12) .
C32 C33 1.4550(16) .
C33 C34 1.4550(16) .
C33 C50 1.47(9) .
C34 C35 1.28(7) .
C35 C52 1.44(4) .
C35 C36 1.44(4) .
C36 C37 1.44(4) .
C37 C38 1.39(13) .
C37 C53 1.44(4) .
C38 C39 1.44(14) .
C39 C40 1.41(10) .
C40 C41 1.41(10) .
C40 C54 1.40(10) .
C41 C42 1.45(9) .
C41 C56 1.43(10) .
C42 C43 1.4550(17) .
C43 C44 1.25(10) .
C44 C57 1.45(4) .
C44 C45 1.45(4) .
C45 C46 1.45(4) .
C46 C47 1.33(10) .
C46 C58 1.45(4) .
C47 C48 1.42(12) .
C48 C49 1.58(11) .
C49 C59 1.47(4) .
C49 C50 1.47(4) .
C50 C51 1.47(4) .
C51 C52 1.30(9) .
C51 C60 1.47(4) .
C52 C53 1.44(4) .
C53 C54 1.50(12) .
C54 C55 1.37(10) .
C55 C60 1.33(9) .
C55 C56 1.4550(12) .
C56 C57 1.26(10) .
C57 C58 1.45(4) .
C58 C59 1.36(11) .
C59 C60 1.47(4) .
S C900 1.57(6) .
C900 S 1.57(6) 2_776
